data_4038147
loop_
_publ_author_name
'Li, Yulong'
'Xu, Zhezhe'
'Xie, Zhipeng'
'Guan, Xingchao'
'Xie, Zhixiang'

_publ_section_title
;
 Total Synthesis of Nominal <i>ent</i>-Chlorabietol B.
;
_journal_name_full 'The Journal of organic chemistry'
_journal_paper_doi 10.1021/acs.joc.0c00233
_journal_year 2020
_chemical_formula_moiety 'C49 H50 O8'
_chemical_formula_sum 'C49 H50 O8'
_chemical_formula_weight 766.89
_space_group_crystal_system monoclinic
_space_group_IT_number 4
_space_group_name_Hall 'P 2yb'
_space_group_name_H-M_alt 'P 1 21 1'
_atom_sites_solution_hydrogens geom
_atom_sites_solution_primary direct
_audit_creation_date 2019-11-20
_audit_creation_method
;
Olex2 1.2
(compiled 2018.05.29 svn.r3508 for OlexSys, GUI svn.r5506)
;
_cell_angle_alpha 90
_cell_angle_beta 115.276(5)
_cell_angle_gamma 90
_cell_formula_units_Z 2
_cell_length_a 10.5804(5)
_cell_length_b 17.8970(6)
_cell_length_c 12.2550(5)
_cell_measurement_reflns_used 5291
_cell_measurement_temperature 293.10(10)
_cell_measurement_theta_max 69.8690
_cell_measurement_theta_min 9.7250
_cell_volume 2098.41(17)
_computing_cell_refinement 'CrysAlisPro 1.171.38.43f (Rigaku OD, 2015)'
_computing_data_collection 'CrysAlisPro 1.171.38.43f (Rigaku OD, 2015)'
_computing_data_reduction 'CrysAlisPro 1.171.38.43f (Rigaku OD, 2015)'
_computing_molecular_graphics 'Olex2 (Dolomanov et al., 2009)'
_computing_publication_material 'Olex2 (Dolomanov et al., 2009)'
_computing_structure_refinement 'ShelXL (Sheldrick, 2015)'
_computing_structure_solution 'ShelXS (Sheldrick, 2008)'
_diffrn_ambient_environment air
_diffrn_ambient_temperature 293.10(10)
_diffrn_detector 'CCD plate'
_diffrn_detector_area_resol_mean 16.0733
_diffrn_detector_type Eos
_diffrn_measured_fraction_theta_full 1.000
_diffrn_measured_fraction_theta_max 1.000
_diffrn_measurement_details
;
List of Runs (angles in degrees, time in seconds):

  # Type    Start    End  Width  t~exp~   \w     \q     \k     \f   Frames
--------------------------------------------------------------------------
  1  \w      8.00  73.00   1.00    1.00    --   54.00 -38.00  60.00   65
  2  \w     96.00 126.00   1.00    1.00    --   54.00  19.00  90.00   30
  3  \w    110.00 142.00   1.00    1.00    --  108.00 -25.00 120.00   32
  4  \w     68.00 120.00   1.00    1.00    --  108.00 -63.00 150.00   52
  5  \w     37.00  70.00   1.00    1.00    --  108.00 -25.00 120.00   33
  6  \w     17.00  47.00   1.00    1.00    --   54.00  19.00  90.00   30
  7  \w     39.00  64.00   1.00    1.00    --    0.00  57.00  30.00   25
  8  \w     30.00  70.00   1.00    1.00    --    0.00  38.00 120.00   40
  9  \w     -7.00  20.00   1.00    1.00    --    0.00  57.00  30.00   27
 10  \w    -20.00  15.00   1.00    1.00    --    0.00  38.00 120.00   35
 11  \w     36.00 115.00   1.00    1.00    --  108.00-111.00 150.00   79
 12  \w      1.00  95.00   1.00    1.00    --   54.00 -99.00 -60.00   94
 13  \w    101.00 127.00   1.00    1.00    --  108.00 -63.00 -90.00   26
 14  \w     40.00  99.00   1.00    1.00    --   54.00  57.00-150.00   59
 15  \w    102.00 178.00   1.00    1.00    --  108.00 111.00-180.00   76
 16  \w    104.00 165.00   1.00    1.00    --  108.00 111.00-150.00   61
 17  \w     89.00 164.00   1.00    1.00    --  108.00  63.00 -60.00   75
 18  \w     13.00  59.00   1.00    1.00    --    0.00  57.00-150.00   46
 19  \w    -69.00 -44.00   1.00    1.00    --    0.00 -57.00 -30.00   25
 20  \w    -33.00  10.00   1.00    1.00    --    0.00 -57.00 -30.00   43
 21  \w     27.00  53.00   1.00    1.00    --   54.00 -19.00  90.00   26
 22  \w     30.00 122.00   1.00    1.00    --   54.00  77.00  30.00   92
 23  \w     57.00 102.00   1.00    1.00    --   54.00-125.00  90.00   45
 24  \w     30.00 104.00   1.00    1.00    --   54.00  77.00  90.00   74
 25  \w    119.00 171.00   1.00    1.00    --  108.00  77.00   0.00   52
 26  \w    141.00 167.00   1.00    1.00    --  108.00  77.00  60.00   26
 27  \w     80.00 106.00   1.00    1.00    --  108.00  77.00   0.00   26
 28  \w     86.00 128.00   1.00    1.00    --  108.00  63.00 -30.00   42
 29  \w     78.00 104.00   1.00    1.00    --  108.00  77.00  30.00   26
 30  \w     86.00 133.00   1.00    1.00    --  108.00  63.00  60.00   47
 31  \w     94.00 120.00   1.00    1.00    --  108.00  50.00 -30.00   26
 32  \w     78.00 103.00   1.00    1.00    --  108.00  77.00  60.00   25
 33  \w     82.00 107.00   1.00    1.00    --  108.00  38.00  60.00   25
 34  \w     79.00 105.00   1.00    1.00    --  108.00  77.00 -30.00   26
 35  \w    129.00 163.00   1.00    1.00    --  108.00  50.00  90.00   34
;
_diffrn_measurement_device 'four-circle diffractometer'
_diffrn_measurement_device_type 'SuperNova, Dual, Cu at zero, Eos'
_diffrn_measurement_method '\w scans'
_diffrn_orient_matrix_type 'CrysAlisPro convention (1999,Acta A55,543-557)'
_diffrn_orient_matrix_UB_11 0.0584709000
_diffrn_orient_matrix_UB_12 -0.0419474000
_diffrn_orient_matrix_UB_13 -0.0783022000
_diffrn_orient_matrix_UB_21 0.1257475000
_diffrn_orient_matrix_UB_22 -0.0263784000
_diffrn_orient_matrix_UB_23 0.1147872000
_diffrn_orient_matrix_UB_31 -0.0818680000
_diffrn_orient_matrix_UB_32 -0.0703935000
_diffrn_orient_matrix_UB_33 0.0036118000
_diffrn_radiation_monochromator mirror
_diffrn_radiation_probe x-ray
_diffrn_radiation_type CuK\a
_diffrn_radiation_wavelength 1.54184
_diffrn_reflns_av_R_equivalents 0.0241
_diffrn_reflns_av_unetI/netI 0.0325
_diffrn_reflns_Laue_measured_fraction_full 1.000
_diffrn_reflns_Laue_measured_fraction_max 1.000
_diffrn_reflns_limit_h_max 11
_diffrn_reflns_limit_h_min -12
_diffrn_reflns_limit_k_max 21
_diffrn_reflns_limit_k_min -21
_diffrn_reflns_limit_l_max 14
_diffrn_reflns_limit_l_min -13
_diffrn_reflns_number 13000
_diffrn_reflns_point_group_measured_fraction_full 0.938
_diffrn_reflns_point_group_measured_fraction_max 0.938
_diffrn_reflns_theta_full 66.599
_diffrn_reflns_theta_max 66.599
_diffrn_reflns_theta_min 3.989
_diffrn_source 'micro-focus sealed X-ray tube'
_diffrn_source_type 'SuperNova (Cu) X-ray Source'
_exptl_absorpt_coefficient_mu 0.655
_exptl_absorpt_correction_T_max 1.00000
_exptl_absorpt_correction_T_min 0.31287
_exptl_absorpt_correction_type multi-scan
_exptl_absorpt_process_details
;
CrysAlisPro 1.171.38.43f (Rigaku Oxford Diffraction, 2015)
Empirical absorption correction using spherical harmonics,
 implemented in SCALE3 ABSPACK scaling algorithm.
;
_exptl_crystal_colour 'clear light colourless'
_exptl_crystal_colour_lustre clear
_exptl_crystal_colour_modifier light
_exptl_crystal_colour_primary colourless
_exptl_crystal_density_diffrn 1.214
_exptl_crystal_description block
_exptl_crystal_F_000 816
_exptl_crystal_size_max 0.11
_exptl_crystal_size_mid 0.07
_exptl_crystal_size_min 0.02
_refine_diff_density_max 0.175
_refine_diff_density_min -0.212
_refine_diff_density_rms 0.050
_refine_ls_abs_structure_details
;
 Flack x determined using 2505 quotients [(I+)-(I-)]/[(I+)+(I-)]
 (Parsons, Flack and Wagner, Acta Cryst. B69 (2013) 249-259).
;
_refine_ls_abs_structure_Flack -0.07(9)
_refine_ls_extinction_method none
_refine_ls_goodness_of_fit_ref 1.061
_refine_ls_hydrogen_treatment constr
_refine_ls_matrix_type full
_refine_ls_number_parameters 519
_refine_ls_number_reflns 6954
_refine_ls_number_restraints 1
_refine_ls_restrained_S_all 1.061
_refine_ls_R_factor_all 0.0512
_refine_ls_R_factor_gt 0.0464
_refine_ls_shift/su_max 0.000
_refine_ls_shift/su_mean 0.000
_refine_ls_structure_factor_coef Fsqd
_refine_ls_weighting_details 'w=1/[\s^2^(Fo^2^)+(0.0702P)^2^+0.0820P] where P=(Fo^2^+2Fc^2^)/3'
_refine_ls_weighting_scheme calc
_refine_ls_wR_factor_gt 0.1148
_refine_ls_wR_factor_ref 0.1205
_reflns_Friedel_coverage 0.812
_reflns_Friedel_fraction_full 0.872
_reflns_Friedel_fraction_max 0.872
_reflns_number_gt 6280
_reflns_number_total 6954
_reflns_threshold_expression 'I > 2\s(I)'
_cod_data_source_file jo0c00233_si_002.cif
_cod_data_source_block liyl_1118
_cod_original_cell_volume 2098.39(17)
_cod_database_code 4038147
_shelx_shelxl_version_number 2018/3
_shelx_space_group_comment
;
The symmetry employed for this shelxl refinement is uniquely defined
by the following loop, which should always be used as a source of
symmetry information in preference to the above space-group names.
They are only intended as comments.
;
_reflns_odcompleteness_completeness 99.97
_reflns_odcompleteness_iscentric 1
_reflns_odcompleteness_theta 66.97
_olex2_refinement_description
;
1. Fixed Uiso
 At 1.2 times of:
  All C(H) groups, All C(H,H) groups
 At 1.5 times of:
  All C(H,H,H) groups
2.a Ternary CH refined with riding coordinates:
 C11(H11), C5AA(H5AA), C9(H9), C40(H40)
2.b Secondary CH2 refined with riding coordinates:
 C0AA(H0AA,H0AB), C2AA(H2AA,H2AB), C16(H16A,H16B), C20(H20A,H20B), C23(H23A,
 H23B), C29(H29A,H29B), C30(H30A,H30B)
2.c Aromatic/amide H refined with riding coordinates:
 C17(H17), C18(H18), C19(H19), C24(H24), C27(H27), C28(H28), C31(H31),
 C32(H32), C33(H33), C34(H34), C35(H35), C36(H36), C37(H37), C39(H39), C41(H41),
  C43(H43), C1BA(H1BA)
2.d Idealised Me refined as rotating group:
 C21(H21A,H21B,H21C), C25(H25A,H25B,H25C), C42(H42A,H42B,H42C), C44(H44A,H44B,
 H44C), C45(H45A,H45B,H45C)
;
_olex2_date_sample_data_collection 2019-11-18
_olex2_submission_special_instructions 'No special instructions were received'
_oxdiff_exptl_absorpt_empirical_details
;
Empirical correction (ABSPACK) includes:
- Absorption correction using spherical harmonics
- Frame scaling
;
_oxdiff_exptl_absorpt_empirical_full_max 2.718
_oxdiff_exptl_absorpt_empirical_full_min 0.643

loop_
_space_group_symop_operation_xyz
'x, y, z'
'-x, y+1/2, -z'

loop_
_atom_site_label
_atom_site_type_symbol
_atom_site_fract_x
_atom_site_fract_y
_atom_site_fract_z
_atom_site_U_iso_or_equiv
_atom_site_adp_type
_atom_site_occupancy
_atom_site_site_symmetry_order
_atom_site_calc_flag
_atom_site_refinement_flags_posn
_atom_site_refinement_flags_adp
_atom_site_refinement_flags_occupancy
_atom_site_disorder_assembly
_atom_site_disorder_group
O1 O 0.1560(2) 0.40289(12) 0.9736(2) 0.0484(5) Uani 1 1 d . . . . .
O2 O 0.0692(2) 0.28183(15) 1.1520(2) 0.0606(6) Uani 1 1 d . . . . .
O3 O -0.3116(2) 0.37676(13) 0.68702(17) 0.0475(5) Uani 1 1 d . . . . .
C4 C -0.1790(3) 0.35184(17) 0.7228(2) 0.0415(6) Uani 1 1 d . . . . .
O5 O 0.1079(3) 0.30761(15) 0.5430(2) 0.0638(6) Uani 1 1 d . . . . .
C6 C -0.0865(3) 0.38530(17) 0.8297(2) 0.0388(6) Uani 1 1 d . . . . .
C7 C -0.1395(3) 0.30071(19) 0.6567(3) 0.0479(7) Uani 1 1 d . . . . .
O8 O 0.0537(3) 0.22773(14) 0.6573(2) 0.0636(7) Uani 1 1 d . . . . .
C0BA C -0.1037(4) 0.3540(2) 1.1872(3) 0.0531(8) Uani 1 1 d . . . . .
C10 C 0.0540(3) 0.37065(17) 0.8692(3) 0.0432(7) Uani 1 1 d . . . . .
C11 C -0.1767(3) 0.36752(17) 1.0480(3) 0.0403(6) Uani 1 1 d . . . . .
H11 H -0.145474 0.326204 1.013107 0.048 Uiso 1 1 calc R . . . .
C0AA C -0.1277(3) 0.43812(18) 1.0077(3) 0.0423(6) Uani 1 1 d . . . . .
H0AA H -0.026989 0.442255 1.051715 0.051 Uiso 1 1 calc R . . . .
H0AB H -0.169143 0.481380 1.027402 0.051 Uiso 1 1 calc R . . . .
O3AA O 0.3003(3) 0.2857(2) 1.2583(3) 0.0777(8) Uani 1 1 d . . . . .
C4AA C -0.3392(3) 0.36342(18) 0.9858(3) 0.0437(6) Uani 1 1 d . . . . .
C5AA C -0.1668(3) 0.43830(17) 0.8722(3) 0.0390(6) Uani 1 1 d . . . . .
H5AA H -0.153628 0.489073 0.848911 0.047 Uiso 1 1 calc R . . . .
C6AA C 0.1337(3) 0.1766(2) 0.5227(3) 0.0493(7) Uani 1 1 d . . . . .
C7AA C 0.1987(4) 0.2616(2) 1.1743(3) 0.0577(9) Uani 1 1 d . . . . .
C8AA C 0.0980(3) 0.2449(2) 0.5716(3) 0.0481(7) Uani 1 1 d . . . . .
C9AA C 0.0053(4) 0.28609(19) 0.7062(3) 0.0496(7) Uani 1 1 d . . . . .
C9 C -0.3778(3) 0.35392(17) 0.8494(3) 0.0414(6) Uani 1 1 d . . . . .
H9 H -0.331482 0.307626 0.843707 0.050 Uiso 1 1 calc R . . . .
C1AA C 0.1733(3) 0.4788(2) 0.9706(3) 0.0533(8) Uani 1 1 d . . . . .
C2AA C 0.0522(4) 0.3406(2) 1.2264(3) 0.0592(9) Uani 1 1 d . . . . .
H2AA H 0.096342 0.386178 1.217124 0.071 Uiso 1 1 calc R . . . .
H2AB H 0.096286 0.326003 1.310621 0.071 Uiso 1 1 calc R . . . .
C12 C -0.3203(3) 0.41464(16) 0.7932(2) 0.0389(6) Uani 1 1 d . . . . .
C13 C 0.2029(4) 0.2092(2) 1.0837(4) 0.0585(9) Uani 1 1 d . . . . .
C14 C -0.5528(3) 0.4786(2) 0.7087(3) 0.0539(8) Uani 1 1 d . . . . .
C15 C 0.2863(4) 0.5066(2) 1.0830(3) 0.0554(8) Uani 1 1 d . . . . .
C16 C -0.6247(4) 0.4118(2) 0.7308(4) 0.0658(10) Uani 1 1 d . . . . .
H16A H -0.709491 0.401810 0.658735 0.079 Uiso 1 1 calc R . . . .
H16B H -0.651356 0.423344 0.795496 0.079 Uiso 1 1 calc R . . . .
C17 C 0.2104(4) 0.1853(3) 0.4549(3) 0.0659(10) Uani 1 1 d . . . . .
H17 H 0.241963 0.232240 0.445238 0.079 Uiso 1 1 calc R . . . .
C18 C 0.3638(4) 0.4613(2) 1.1792(4) 0.0682(10) Uani 1 1 d . . . . .
H18 H 0.345865 0.410263 1.176195 0.082 Uiso 1 1 calc R . . . .
C19 C 0.0912(4) 0.1058(2) 0.5387(4) 0.0641(10) Uani 1 1 d . . . . .
H19 H 0.042704 0.099685 0.585930 0.077 Uiso 1 1 calc R . . . .
C20 C -0.5344(3) 0.34209(19) 0.7641(3) 0.0533(8) Uani 1 1 d . . . . .
H20A H -0.540705 0.319074 0.690349 0.064 Uiso 1 1 calc R . . . .
H20B H -0.573180 0.307088 0.802182 0.064 Uiso 1 1 calc R . . . .
C21 C -0.4105(4) 0.4314(2) 1.0120(3) 0.0569(8) Uani 1 1 d . . . . .
H21A H -0.370577 0.440409 1.097364 0.085 Uiso 1 1 calc GR . . . .
H21B H -0.508754 0.421865 0.983232 0.085 Uiso 1 1 calc GR . . . .
H21C H -0.396710 0.474560 0.971711 0.085 Uiso 1 1 calc GR . . . .
C22 C -0.2403(4) 0.2643(2) 0.5436(3) 0.0642(10) Uani 1 1 d . . . . .
C23 C -0.3228(4) 0.2858(3) 1.1667(4) 0.0720(11) Uani 1 1 d . . . . .
H23A H -0.352244 0.328186 1.199540 0.086 Uiso 1 1 calc R . . . .
H23B H -0.356363 0.240643 1.189399 0.086 Uiso 1 1 calc R . . . .
C24 C 0.0928(6) 0.1359(3) 0.9032(5) 0.0885(14) Uani 1 1 d . . . . .
H24 H 0.012611 0.116652 0.841307 0.106 Uiso 1 1 calc R . . . .
C25 C -0.1079(5) 0.4208(3) 1.2646(3) 0.0745(12) Uani 1 1 d . . . . .
H25A H -0.082040 0.465500 1.235823 0.112 Uiso 1 1 calc GR . . . .
H25B H -0.043621 0.412358 1.347152 0.112 Uiso 1 1 calc GR . . . .
H25C H -0.200726 0.426222 1.259064 0.112 Uiso 1 1 calc GR . . . .
O26 O 0.1023(3) 0.51604(17) 0.8851(3) 0.0797(9) Uani 1 1 d . . . . .
C27 C 0.3311(4) 0.1916(3) 1.0859(5) 0.0772(12) Uani 1 1 d . . . . .
H27 H 0.412535 0.209165 1.148304 0.093 Uiso 1 1 calc R . . . .
C28 C -0.4159(3) 0.47935(19) 0.7422(3) 0.0472(7) Uani 1 1 d . . . . .
H28 H -0.376321 0.523979 0.733184 0.057 Uiso 1 1 calc R . . . .
C29 C -0.1647(4) 0.2840(3) 1.2184(3) 0.0675(10) Uani 1 1 d . . . . .
H29A H -0.136171 0.240362 1.187634 0.081 Uiso 1 1 calc R . . . .
H29B H -0.126837 0.279215 1.305489 0.081 Uiso 1 1 calc R . . . .
C30 C -0.3853(4) 0.2919(2) 1.0302(3) 0.0595(9) Uani 1 1 d . . . . .
H30A H -0.486384 0.291550 0.998751 0.071 Uiso 1 1 calc R . . . .
H30B H -0.357735 0.248487 0.998113 0.071 Uiso 1 1 calc R . . . .
C31 C 0.3160(6) 0.5829(3) 1.0886(5) 0.0885(15) Uani 1 1 d . . . . .
H31 H 0.264345 0.613882 1.023878 0.106 Uiso 1 1 calc R . . . .
C32 C 0.1936(6) 0.0535(3) 0.4176(4) 0.0813(13) Uani 1 1 d . . . . .
H32 H 0.213305 0.012192 0.381613 0.098 Uiso 1 1 calc R . . . .
C33 C 0.0820(5) 0.1797(3) 0.9918(4) 0.0731(11) Uani 1 1 d . . . . .
H33 H -0.005092 0.189557 0.990169 0.088 Uiso 1 1 calc R . . . .
C34 C 0.1202(5) 0.0442(3) 0.4850(4) 0.0769(12) Uani 1 1 d . . . . .
H34 H 0.089962 -0.003030 0.494832 0.092 Uiso 1 1 calc R . . . .
C35 C 0.1008(3) 0.3195(2) 0.8092(3) 0.0489(7) Uani 1 1 d . . . . .
H35 H 0.195424 0.308190 0.838449 0.059 Uiso 1 1 calc R . . . .
C36 C 0.2387(6) 0.1228(3) 0.4021(4) 0.0850(15) Uani 1 1 d . . . . .
H36 H 0.288600 0.127934 0.355847 0.102 Uiso 1 1 calc R . . . .
C37 C 0.2210(7) 0.1207(2) 0.9062(6) 0.0905(16) Uani 1 1 d . . . . .
H37 H 0.227281 0.091435 0.846051 0.109 Uiso 1 1 calc R . . . .
O38 O -0.2032(4) 0.2399(2) 0.4709(3) 0.1055(13) Uani 1 1 d . . . . .
C39 C 0.3392(6) 0.1481(3) 0.9962(6) 0.0901(15) Uani 1 1 d . . . . .
H39 H 0.425813 0.137520 0.997439 0.108 Uiso 1 1 calc R . . . .
C40 C -0.6425(4) 0.5463(2) 0.6498(4) 0.0680(10) Uani 1 1 d . . . . .
H40 H -0.578376 0.587268 0.655852 0.082 Uiso 1 1 calc R . . . .
C41 C 0.4695(6) 0.4930(3) 1.2812(4) 0.0955(16) Uani 1 1 d . . . . .
H41 H 0.521172 0.463002 1.347373 0.115 Uiso 1 1 calc R . . . .
C42 C -0.7291(6) 0.5325(4) 0.5177(5) 0.1042(18) Uani 1 1 d . . . . .
H42A H -0.668790 0.520161 0.479891 0.156 Uiso 1 1 calc GR . . . .
H42B H -0.781521 0.576630 0.480968 0.156 Uiso 1 1 calc GR . . . .
H42C H -0.792179 0.491773 0.507656 0.156 Uiso 1 1 calc GR . . . .
C43 C 0.4982(7) 0.5678(4) 1.2850(5) 0.109(2) Uani 1 1 d . . . . .
H43 H 0.570026 0.588457 1.352748 0.131 Uiso 1 1 calc R . . . .
C44 C -0.3893(5) 0.2511(5) 0.5237(6) 0.134(3) Uani 1 1 d . . . . .
H44A H -0.392428 0.243535 0.600039 0.201 Uiso 1 1 calc GR . . . .
H44B H -0.425116 0.207557 0.474182 0.201 Uiso 1 1 calc GR . . . .
H44C H -0.445237 0.293673 0.484120 0.201 Uiso 1 1 calc GR . . . .
C45 C -0.7291(5) 0.5720(3) 0.7138(5) 0.0870(14) Uani 1 1 d . . . . .
H45A H -0.798039 0.534743 0.705229 0.130 Uiso 1 1 calc GR . . . .
H45B H -0.774892 0.618112 0.678917 0.130 Uiso 1 1 calc GR . . . .
H45C H -0.669568 0.579430 0.797815 0.130 Uiso 1 1 calc GR . . . .
C1BA C 0.4207(7) 0.6117(3) 1.1889(6) 0.114(2) Uani 1 1 d . . . . .
H1BA H 0.439881 0.662588 1.192123 0.137 Uiso 1 1 calc R . . . .

loop_
_atom_site_aniso_label
_atom_site_aniso_U_11
_atom_site_aniso_U_22
_atom_site_aniso_U_33
_atom_site_aniso_U_23
_atom_site_aniso_U_13
_atom_site_aniso_U_12
O1 0.0379(10) 0.0533(13) 0.0517(12) -0.0034(9) 0.0169(9) -0.0030(9)
O2 0.0421(12) 0.0724(16) 0.0622(14) 0.0032(12) 0.0174(10) 0.0070(11)
O3 0.0408(10) 0.0637(14) 0.0369(10) -0.0025(9) 0.0155(8) 0.0047(10)
C4 0.0399(14) 0.0510(17) 0.0359(14) 0.0017(12) 0.0183(12) 0.0016(13)
O5 0.0772(17) 0.0629(17) 0.0645(15) -0.0044(12) 0.0428(13) -0.0031(13)
C6 0.0404(14) 0.0445(15) 0.0377(13) 0.0011(12) 0.0225(12) -0.0001(12)
C7 0.0557(17) 0.0550(19) 0.0403(15) -0.0017(13) 0.0274(14) 0.0018(15)
O8 0.0862(18) 0.0597(15) 0.0671(15) 0.0032(12) 0.0539(14) 0.0169(13)
C0BA 0.0514(17) 0.067(2) 0.0439(16) 0.0042(15) 0.0231(14) 0.0020(16)
C10 0.0391(14) 0.0483(17) 0.0450(15) -0.0012(13) 0.0207(12) -0.0039(13)
C11 0.0391(14) 0.0468(17) 0.0394(14) 0.0009(12) 0.0209(12) 0.0029(12)
C0AA 0.0424(15) 0.0468(17) 0.0425(14) -0.0047(13) 0.0229(12) -0.0020(13)
O3AA 0.0467(14) 0.101(2) 0.0755(18) 0.0026(16) 0.0164(13) -0.0007(14)
C4AA 0.0407(14) 0.0473(17) 0.0482(15) 0.0064(13) 0.0239(13) 0.0014(13)
C5AA 0.0383(14) 0.0405(15) 0.0415(14) 0.0006(12) 0.0202(11) -0.0037(12)
C6AA 0.0479(16) 0.060(2) 0.0384(14) -0.0060(14) 0.0166(13) 0.0059(15)
C7AA 0.0431(17) 0.066(2) 0.064(2) 0.0204(17) 0.0227(16) 0.0067(15)
C8AA 0.0432(16) 0.062(2) 0.0408(15) -0.0021(14) 0.0193(13) 0.0028(14)
C9AA 0.0596(19) 0.0514(18) 0.0514(17) 0.0016(14) 0.0367(16) 0.0077(15)
C9 0.0364(14) 0.0395(15) 0.0483(15) 0.0015(12) 0.0179(12) 0.0007(12)
C1AA 0.0448(17) 0.060(2) 0.061(2) 0.0004(17) 0.0275(16) -0.0116(15)
C2AA 0.0519(18) 0.071(2) 0.0479(17) 0.0032(16) 0.0148(14) 0.0051(16)
C12 0.0361(14) 0.0439(16) 0.0389(13) -0.0002(12) 0.0182(11) 0.0007(12)
C13 0.0527(18) 0.053(2) 0.072(2) 0.0185(17) 0.0293(17) 0.0077(15)
C14 0.0461(17) 0.0541(19) 0.0598(19) 0.0095(16) 0.0211(15) 0.0050(15)
C15 0.0484(17) 0.064(2) 0.0587(19) -0.0069(16) 0.0271(15) -0.0106(15)
C16 0.0411(17) 0.067(2) 0.079(2) 0.0092(19) 0.0166(16) -0.0047(16)
C17 0.082(3) 0.071(2) 0.058(2) 0.0092(18) 0.0434(19) 0.023(2)
C18 0.060(2) 0.071(3) 0.067(2) -0.0044(19) 0.0212(19) -0.0110(18)
C19 0.061(2) 0.074(3) 0.065(2) -0.0164(19) 0.0343(19) -0.0054(18)
C20 0.0415(16) 0.0526(19) 0.0590(18) 0.0057(15) 0.0149(14) -0.0072(13)
C21 0.0527(18) 0.069(2) 0.0580(19) -0.0032(17) 0.0325(16) 0.0098(16)
C22 0.072(2) 0.079(3) 0.0456(18) -0.0132(17) 0.0281(17) -0.004(2)
C23 0.064(2) 0.089(3) 0.073(2) 0.031(2) 0.039(2) 0.002(2)
C24 0.105(4) 0.055(2) 0.100(4) 0.003(2) 0.038(3) 0.006(2)
C25 0.077(3) 0.103(3) 0.0465(18) -0.006(2) 0.0286(18) 0.008(2)
O26 0.0784(18) 0.0716(19) 0.0709(17) 0.0173(15) 0.0143(14) -0.0228(14)
C27 0.065(2) 0.073(3) 0.107(3) 0.012(2) 0.049(2) 0.005(2)
C28 0.0430(16) 0.0497(17) 0.0526(17) 0.0106(14) 0.0239(14) 0.0033(14)
C29 0.062(2) 0.088(3) 0.0524(19) 0.0228(19) 0.0245(17) 0.002(2)
C30 0.0505(18) 0.065(2) 0.064(2) 0.0153(17) 0.0250(16) -0.0077(16)
C31 0.094(3) 0.064(3) 0.087(3) -0.002(2) 0.019(3) -0.021(2)
C32 0.118(4) 0.075(3) 0.063(2) -0.010(2) 0.050(3) 0.017(3)
C33 0.070(2) 0.062(2) 0.086(3) 0.010(2) 0.032(2) 0.010(2)
C34 0.091(3) 0.065(3) 0.080(3) -0.017(2) 0.043(2) -0.008(2)
C35 0.0438(16) 0.0581(19) 0.0545(17) 0.0034(15) 0.0303(14) 0.0046(14)
C36 0.125(4) 0.085(3) 0.075(3) 0.013(2) 0.072(3) 0.038(3)
C37 0.129(5) 0.047(2) 0.124(4) 0.010(2) 0.081(4) 0.017(3)
O38 0.107(3) 0.146(3) 0.081(2) -0.059(2) 0.058(2) -0.041(2)
C39 0.093(3) 0.069(3) 0.136(5) 0.015(3) 0.075(4) 0.010(3)
C40 0.0536(19) 0.070(2) 0.081(3) 0.023(2) 0.0290(19) 0.0187(18)
C41 0.093(3) 0.095(4) 0.069(3) 0.001(3) 0.006(2) -0.013(3)
C42 0.097(4) 0.127(5) 0.076(3) 0.032(3) 0.026(3) 0.051(3)
C43 0.108(4) 0.101(4) 0.089(4) -0.025(3) 0.015(3) -0.039(3)
C44 0.069(3) 0.207(8) 0.110(4) -0.096(5) 0.023(3) -0.017(4)
C45 0.084(3) 0.086(3) 0.091(3) 0.006(3) 0.037(3) 0.031(3)
C1BA 0.126(5) 0.084(4) 0.099(4) -0.014(3) 0.017(4) -0.040(3)

loop_
_atom_type_symbol
_atom_type_description
_atom_type_scat_dispersion_real
_atom_type_scat_dispersion_imag
_atom_type_scat_source
C C 0.0181 0.0091 'International Tables Vol C Tables 4.2.6.8 and 6.1.1.4'
H H 0.0000 0.0000 'International Tables Vol C Tables 4.2.6.8 and 6.1.1.4'
O O 0.0492 0.0322 'International Tables Vol C Tables 4.2.6.8 and 6.1.1.4'

loop_
_geom_angle_atom_site_label_1
_geom_angle_atom_site_label_2
_geom_angle_atom_site_label_3
_geom_angle
_geom_angle_site_symmetry_1
_geom_angle_site_symmetry_3
_geom_angle_publ_flag
C1AA O1 C10 116.3(3) . . ?
C7AA O2 C2AA 117.5(3) . . ?
C4 O3 C12 107.8(2) . . ?
O3 C4 C6 112.2(2) . . ?
O3 C4 C7 123.5(3) . . ?
C6 C4 C7 124.2(3) . . ?
C4 C6 C5AA 108.8(2) . . ?
C10 C6 C4 117.9(3) . . ?
C10 C6 C5AA 132.9(3) . . ?
C4 C7 C9AA 114.2(3) . . ?
C4 C7 C22 123.5(3) . . ?
C9AA C7 C22 122.3(3) . . ?
C8AA O8 C9AA 118.1(3) . . ?
C2AA C0BA C11 109.4(3) . . ?
C2AA C0BA C25 103.9(3) . . ?
C2AA C0BA C29 107.9(3) . . ?
C25 C0BA C11 114.9(3) . . ?
C29 C0BA C11 109.6(3) . . ?
C29 C0BA C25 110.8(3) . . ?
C6 C10 O1 122.6(3) . . ?
C6 C10 C35 120.9(3) . . ?
C35 C10 O1 116.4(3) . . ?
C0BA C11 H11 105.0 . . ?
C0AA C11 C0BA 113.8(2) . . ?
C0AA C11 H11 105.0 . . ?
C0AA C11 C4AA 109.7(2) . . ?
C4AA C11 C0BA 117.1(2) . . ?
C4AA C11 H11 105.0 . . ?
C11 C0AA H0AA 109.1 . . ?
C11 C0AA H0AB 109.1 . . ?
C11 C0AA C5AA 112.4(2) . . ?
H0AA C0AA H0AB 107.8 . . ?
C5AA C0AA H0AA 109.1 . . ?
C5AA C0AA H0AB 109.1 . . ?
C9 C4AA C11 105.1(2) . . ?
C21 C4AA C11 113.5(3) . . ?
C21 C4AA C9 112.6(3) . . ?
C21 C4AA C30 108.9(3) . . ?
C30 C4AA C11 108.3(2) . . ?
C30 C4AA C9 108.1(3) . . ?
C6 C5AA C0AA 116.3(2) . . ?
C6 C5AA H5AA 108.2 . . ?
C6 C5AA C12 101.9(2) . . ?
C0AA C5AA H5AA 108.2 . . ?
C0AA C5AA C12 113.7(2) . . ?
C12 C5AA H5AA 108.2 . . ?
C17 C6AA C8AA 117.6(3) . . ?
C19 C6AA C8AA 122.9(3) . . ?
C19 C6AA C17 119.5(3) . . ?
O2 C7AA C13 112.3(3) . . ?
O3AA C7AA O2 122.9(4) . . ?
O3AA C7AA C13 124.7(3) . . ?
O5 C8AA O8 122.9(3) . . ?
O5 C8AA C6AA 126.0(3) . . ?
O8 C8AA C6AA 111.1(3) . . ?
O8 C9AA C7 118.7(3) . . ?
C35 C9AA C7 123.6(3) . . ?
C35 C9AA O8 117.2(3) . . ?
C4AA C9 H9 105.0 . . ?
C12 C9 C4AA 115.5(2) . . ?
C12 C9 H9 105.0 . . ?
C12 C9 C20 107.9(2) . . ?
C20 C9 C4AA 117.1(3) . . ?
C20 C9 H9 105.0 . . ?
O1 C1AA C15 111.9(3) . . ?
O26 C1AA O1 122.2(3) . . ?
O26 C1AA C15 125.9(4) . . ?
O2 C2AA C0BA 108.8(3) . . ?
O2 C2AA H2AA 109.9 . . ?
O2 C2AA H2AB 109.9 . . ?
C0BA C2AA H2AA 109.9 . . ?
C0BA C2AA H2AB 109.9 . . ?
H2AA C2AA H2AB 108.3 . . ?
O3 C12 C5AA 103.2(2) . . ?
O3 C12 C9 104.5(2) . . ?
C9 C12 C5AA 114.9(2) . . ?
C28 C12 O3 105.6(2) . . ?
C28 C12 C5AA 113.1(3) . . ?
C28 C12 C9 114.1(2) . . ?
C27 C13 C7AA 118.5(4) . . ?
C27 C13 C33 118.9(4) . . ?
C33 C13 C7AA 122.5(3) . . ?
C16 C14 C40 117.3(3) . . ?
C28 C14 C16 121.4(3) . . ?
C28 C14 C40 121.2(3) . . ?
C18 C15 C1AA 123.5(3) . . ?
C18 C15 C31 119.6(4) . . ?
C31 C15 C1AA 116.9(4) . . ?
C14 C16 H16A 108.9 . . ?
C14 C16 H16B 108.9 . . ?
C14 C16 C20 113.2(3) . . ?
H16A C16 H16B 107.8 . . ?
C20 C16 H16A 108.9 . . ?
C20 C16 H16B 108.9 . . ?
C6AA C17 H17 120.6 . . ?
C36 C17 C6AA 118.9(4) . . ?
C36 C17 H17 120.6 . . ?
C15 C18 H18 120.5 . . ?
C15 C18 C41 119.1(4) . . ?
C41 C18 H18 120.5 . . ?
C6AA C19 H19 119.7 . . ?
C34 C19 C6AA 120.7(4) . . ?
C34 C19 H19 119.7 . . ?
C9 C20 H20A 108.3 . . ?
C9 C20 H20B 108.3 . . ?
C16 C20 C9 116.0(3) . . ?
C16 C20 H20A 108.3 . . ?
C16 C20 H20B 108.3 . . ?
H20A C20 H20B 107.4 . . ?
C4AA C21 H21A 109.5 . . ?
C4AA C21 H21B 109.5 . . ?
C4AA C21 H21C 109.5 . . ?
H21A C21 H21B 109.5 . . ?
H21A C21 H21C 109.5 . . ?
H21B C21 H21C 109.5 . . ?
C7 C22 C44 120.2(3) . . ?
O38 C22 C7 121.3(4) . . ?
O38 C22 C44 118.3(4) . . ?
H23A C23 H23B 108.1 . . ?
C29 C23 H23A 109.6 . . ?
C29 C23 H23B 109.6 . . ?
C29 C23 C30 110.2(3) . . ?
C30 C23 H23A 109.6 . . ?
C30 C23 H23B 109.6 . . ?
C33 C24 H24 119.8 . . ?
C37 C24 H24 119.8 . . ?
C37 C24 C33 120.3(5) . . ?
C0BA C25 H25A 109.5 . . ?
C0BA C25 H25B 109.5 . . ?
C0BA C25 H25C 109.5 . . ?
H25A C25 H25B 109.5 . . ?
H25A C25 H25C 109.5 . . ?
H25B C25 H25C 109.5 . . ?
C13 C27 H27 119.7 . . ?
C39 C27 C13 120.6(5) . . ?
C39 C27 H27 119.7 . . ?
C12 C28 H28 117.3 . . ?
C14 C28 C12 125.4(3) . . ?
C14 C28 H28 117.3 . . ?
C0BA C29 H29A 109.0 . . ?
C0BA C29 H29B 109.0 . . ?
C23 C29 C0BA 112.7(3) . . ?
C23 C29 H29A 109.0 . . ?
C23 C29 H29B 109.0 . . ?
H29A C29 H29B 107.8 . . ?
C4AA C30 H30A 109.0 . . ?
C4AA C30 H30B 109.0 . . ?
C23 C30 C4AA 113.1(3) . . ?
C23 C30 H30A 109.0 . . ?
C23 C30 H30B 109.0 . . ?
H30A C30 H30B 107.8 . . ?
C15 C31 H31 120.1 . . ?
C1BA C31 C15 119.7(5) . . ?
C1BA C31 H31 120.1 . . ?
C34 C32 H32 119.4 . . ?
C34 C32 C36 121.1(4) . . ?
C36 C32 H32 119.4 . . ?
C13 C33 H33 120.3 . . ?
C24 C33 C13 119.5(4) . . ?
C24 C33 H33 120.3 . . ?
C19 C34 H34 120.3 . . ?
C32 C34 C19 119.3(4) . . ?
C32 C34 H34 120.3 . . ?
C10 C35 H35 120.5 . . ?
C9AA C35 C10 119.0(3) . . ?
C9AA C35 H35 120.5 . . ?
C17 C36 H36 119.8 . . ?
C32 C36 C17 120.5(4) . . ?
C32 C36 H36 119.8 . . ?
C24 C37 H37 119.7 . . ?
C39 C37 C24 120.6(5) . . ?
C39 C37 H37 119.7 . . ?
C27 C39 H39 119.9 . . ?
C37 C39 C27 120.2(5) . . ?
C37 C39 H39 119.9 . . ?
C14 C40 H40 106.8 . . ?
C42 C40 C14 110.5(4) . . ?
C42 C40 H40 106.8 . . ?
C42 C40 C45 112.6(4) . . ?
C45 C40 C14 113.1(4) . . ?
C45 C40 H40 106.8 . . ?
C18 C41 H41 119.7 . . ?
C43 C41 C18 120.6(5) . . ?
C43 C41 H41 119.7 . . ?
C40 C42 H42A 109.5 . . ?
C40 C42 H42B 109.5 . . ?
C40 C42 H42C 109.5 . . ?
H42A C42 H42B 109.5 . . ?
H42A C42 H42C 109.5 . . ?
H42B C42 H42C 109.5 . . ?
C41 C43 H43 120.2 . . ?
C1BA C43 C41 119.5(5) . . ?
C1BA C43 H43 120.2 . . ?
C22 C44 H44A 109.5 . . ?
C22 C44 H44B 109.5 . . ?
C22 C44 H44C 109.5 . . ?
H44A C44 H44B 109.5 . . ?
H44A C44 H44C 109.5 . . ?
H44B C44 H44C 109.5 . . ?
C40 C45 H45A 109.5 . . ?
C40 C45 H45B 109.5 . . ?
C40 C45 H45C 109.5 . . ?
H45A C45 H45B 109.5 . . ?
H45A C45 H45C 109.5 . . ?
H45B C45 H45C 109.5 . . ?
C31 C1BA C43 121.5(5) . . ?
C31 C1BA H1BA 119.3 . . ?
C43 C1BA H1BA 119.3 . . ?

loop_
_geom_bond_atom_site_label_1
_geom_bond_atom_site_label_2
_geom_bond_distance
_geom_bond_site_symmetry_2
_geom_bond_publ_flag
O1 C10 1.398(4) . ?
O1 C1AA 1.374(4) . ?
O2 C7AA 1.328(4) . ?
O2 C2AA 1.453(5) . ?
O3 C4 1.355(4) . ?
O3 C12 1.505(3) . ?
C4 C6 1.392(4) . ?
C4 C7 1.399(4) . ?
O5 C8AA 1.194(4) . ?
C6 C10 1.378(4) . ?
C6 C5AA 1.507(4) . ?
C7 C9AA 1.411(5) . ?
C7 C22 1.490(5) . ?
O8 C8AA 1.355(4) . ?
O8 C9AA 1.405(4) . ?
C0BA C11 1.562(4) . ?
C0BA C2AA 1.527(5) . ?
C0BA C25 1.538(5) . ?
C0BA C29 1.531(5) . ?
C10 C35 1.390(4) . ?
C11 H11 0.9800 . ?
C11 C0AA 1.526(4) . ?
C11 C4AA 1.556(4) . ?
C0AA H0AA 0.9700 . ?
C0AA H0AB 0.9700 . ?
C0AA C5AA 1.530(4) . ?
O3AA C7AA 1.207(5) . ?
C4AA C9 1.551(4) . ?
C4AA C21 1.537(5) . ?
C4AA C30 1.549(4) . ?
C5AA H5AA 0.9800 . ?
C5AA C12 1.553(4) . ?
C6AA C8AA 1.481(5) . ?
C6AA C17 1.396(5) . ?
C6AA C19 1.385(5) . ?
C7AA C13 1.469(6) . ?
C9AA C35 1.372(5) . ?
C9 H9 0.9800 . ?
C9 C12 1.543(4) . ?
C9 C20 1.551(4) . ?
C1AA C15 1.471(5) . ?
C1AA O26 1.197(5) . ?
C2AA H2AA 0.9700 . ?
C2AA H2AB 0.9700 . ?
C12 C28 1.488(4) . ?
C13 C27 1.381(5) . ?
C13 C33 1.397(6) . ?
C14 C16 1.503(5) . ?
C14 C28 1.327(4) . ?
C14 C40 1.518(5) . ?
C15 C18 1.376(6) . ?
C15 C31 1.398(6) . ?
C16 H16A 0.9700 . ?
C16 H16B 0.9700 . ?
C16 C20 1.517(5) . ?
C17 H17 0.9300 . ?
C17 C36 1.387(6) . ?
C18 H18 0.9300 . ?
C18 C41 1.394(6) . ?
C19 H19 0.9300 . ?
C19 C34 1.383(6) . ?
C20 H20A 0.9700 . ?
C20 H20B 0.9700 . ?
C21 H21A 0.9600 . ?
C21 H21B 0.9600 . ?
C21 H21C 0.9600 . ?
C22 O38 1.199(5) . ?
C22 C44 1.508(7) . ?
C23 H23A 0.9700 . ?
C23 H23B 0.9700 . ?
C23 C29 1.515(5) . ?
C23 C30 1.517(5) . ?
C24 H24 0.9300 . ?
C24 C33 1.383(7) . ?
C24 C37 1.368(8) . ?
C25 H25A 0.9600 . ?
C25 H25B 0.9600 . ?
C25 H25C 0.9600 . ?
C27 H27 0.9300 . ?
C27 C39 1.378(7) . ?
C28 H28 0.9300 . ?
C29 H29A 0.9700 . ?
C29 H29B 0.9700 . ?
C30 H30A 0.9700 . ?
C30 H30B 0.9700 . ?
C31 H31 0.9300 . ?
C31 C1BA 1.357(7) . ?
C32 H32 0.9300 . ?
C32 C34 1.364(7) . ?
C32 C36 1.370(7) . ?
C33 H33 0.9300 . ?
C34 H34 0.9300 . ?
C35 H35 0.9300 . ?
C36 H36 0.9300 . ?
C37 H37 0.9300 . ?
C37 C39 1.357(8) . ?
C39 H39 0.9300 . ?
C40 H40 0.9800 . ?
C40 C42 1.502(7) . ?
C40 C45 1.509(6) . ?
C41 H41 0.9300 . ?
C41 C43 1.370(8) . ?
C42 H42A 0.9600 . ?
C42 H42B 0.9600 . ?
C42 H42C 0.9600 . ?
C43 H43 0.9300 . ?
C43 C1BA 1.361(8) . ?
C44 H44A 0.9600 . ?
C44 H44B 0.9600 . ?
C44 H44C 0.9600 . ?
C45 H45A 0.9600 . ?
C45 H45B 0.9600 . ?
C45 H45C 0.9600 . ?
C1BA H1BA 0.9300 . ?

loop_
_geom_torsion_atom_site_label_1
_geom_torsion_atom_site_label_2
_geom_torsion_atom_site_label_3
_geom_torsion_atom_site_label_4
_geom_torsion
_geom_torsion_site_symmetry_1
_geom_torsion_site_symmetry_2
_geom_torsion_site_symmetry_3
_geom_torsion_site_symmetry_4
_geom_torsion_publ_flag
O1 C10 C35 C9AA 180.0(3) . . . . ?
O1 C1AA C15 C18 -0.5(5) . . . . ?
O1 C1AA C15 C31 178.1(4) . . . . ?
O2 C7AA C13 C27 171.0(3) . . . . ?
O2 C7AA C13 C33 -5.4(5) . . . . ?
O3 C4 C6 C10 -173.4(3) . . . . ?
O3 C4 C6 C5AA 1.0(3) . . . . ?
O3 C4 C7 C9AA 176.0(3) . . . . ?
O3 C4 C7 C22 -4.0(5) . . . . ?
O3 C12 C28 C14 92.4(4) . . . . ?
C4 O3 C12 C5AA 24.3(3) . . . . ?
C4 O3 C12 C9 -96.1(3) . . . . ?
C4 O3 C12 C28 143.2(2) . . . . ?
C4 C6 C10 O1 178.3(3) . . . . ?
C4 C6 C10 C35 -4.9(4) . . . . ?
C4 C6 C5AA C0AA 138.2(3) . . . . ?
C4 C6 C5AA C12 14.0(3) . . . . ?
C4 C7 C9AA O8 170.7(3) . . . . ?
C4 C7 C9AA C35 -1.0(5) . . . . ?
C4 C7 C22 O38 157.0(4) . . . . ?
C4 C7 C22 C44 -28.8(7) . . . . ?
C6 C4 C7 C9AA -1.1(4) . . . . ?
C6 C4 C7 C22 178.8(3) . . . . ?
C6 C10 C35 C9AA 3.0(5) . . . . ?
C6 C5AA C12 O3 -22.3(3) . . . . ?
C6 C5AA C12 C9 90.8(3) . . . . ?
C6 C5AA C12 C28 -135.9(3) . . . . ?
C7 C4 C6 C10 4.1(5) . . . . ?
C7 C4 C6 C5AA 178.4(3) . . . . ?
C7 C9AA C35 C10 0.1(5) . . . . ?
O8 C9AA C35 C10 -171.7(3) . . . . ?
C0BA C11 C0AA C5AA 163.2(3) . . . . ?
C0BA C11 C4AA C9 -162.8(3) . . . . ?
C0BA C11 C4AA C21 73.7(4) . . . . ?
C0BA C11 C4AA C30 -47.4(4) . . . . ?
C10 O1 C1AA C15 -177.9(3) . . . . ?
C10 O1 C1AA O26 2.3(5) . . . . ?
C10 C6 C5AA C0AA -48.6(4) . . . . ?
C10 C6 C5AA C12 -172.8(3) . . . . ?
C11 C0BA C2AA O2 -52.4(4) . . . . ?
C11 C0BA C29 C23 -52.2(4) . . . . ?
C11 C0AA C5AA C6 -71.8(3) . . . . ?
C11 C0AA C5AA C12 46.1(3) . . . . ?
C11 C4AA C9 C12 -55.8(3) . . . . ?
C11 C4AA C9 C20 175.5(3) . . . . ?
C11 C4AA C30 C23 52.6(4) . . . . ?
C0AA C11 C4AA C9 65.5(3) . . . . ?
C0AA C11 C4AA C21 -58.0(3) . . . . ?
C0AA C11 C4AA C30 -179.1(3) . . . . ?
C0AA C5AA C12 O3 -148.2(2) . . . . ?
C0AA C5AA C12 C9 -35.2(4) . . . . ?
C0AA C5AA C12 C28 98.2(3) . . . . ?
O3AA C7AA C13 C27 -7.1(6) . . . . ?
O3AA C7AA C13 C33 176.5(4) . . . . ?
C4AA C11 C0AA C5AA -63.3(3) . . . . ?
C4AA C9 C12 O3 154.5(2) . . . . ?
C4AA C9 C12 C5AA 42.2(3) . . . . ?
C4AA C9 C12 C28 -90.7(3) . . . . ?
C4AA C9 C20 C16 79.0(4) . . . . ?
C5AA C6 C10 O1 5.6(5) . . . . ?
C5AA C6 C10 C35 -177.6(3) . . . . ?
C5AA C12 C28 C14 -155.5(3) . . . . ?
C6AA C17 C36 C32 -0.8(7) . . . . ?
C6AA C19 C34 C32 1.2(7) . . . . ?
C7AA O2 C2AA C0BA -179.0(3) . . . . ?
C7AA C13 C27 C39 -174.1(4) . . . . ?
C7AA C13 C33 C24 174.3(4) . . . . ?
C8AA O8 C9AA C7 95.1(4) . . . . ?
C8AA O8 C9AA C35 -92.6(4) . . . . ?
C8AA C6AA C17 C36 -176.4(4) . . . . ?
C8AA C6AA C19 C34 176.1(4) . . . . ?
C9AA C7 C22 O38 -23.0(6) . . . . ?
C9AA C7 C22 C44 151.2(5) . . . . ?
C9AA O8 C8AA O5 6.0(5) . . . . ?
C9AA O8 C8AA C6AA -175.2(3) . . . . ?
C9 C4AA C30 C23 166.0(3) . . . . ?
C9 C12 C28 C14 -21.7(4) . . . . ?
C1AA O1 C10 C6 -66.6(4) . . . . ?
C1AA O1 C10 C35 116.5(3) . . . . ?
C1AA C15 C18 C41 179.4(4) . . . . ?
C1AA C15 C31 C1BA -178.8(5) . . . . ?
C2AA O2 C7AA O3AA 5.7(5) . . . . ?
C2AA O2 C7AA C13 -172.4(3) . . . . ?
C2AA C0BA C11 C0AA -64.3(4) . . . . ?
C2AA C0BA C11 C4AA 165.8(3) . . . . ?
C2AA C0BA C29 C23 -171.2(3) . . . . ?
C12 O3 C4 C6 -16.5(3) . . . . ?
C12 O3 C4 C7 166.1(3) . . . . ?
C12 C9 C20 C16 -53.3(4) . . . . ?
C13 C27 C39 C37 -1.5(7) . . . . ?
C14 C16 C20 C9 39.6(5) . . . . ?
C15 C18 C41 C43 -1.4(9) . . . . ?
C15 C31 C1BA C43 0.1(11) . . . . ?
C16 C14 C28 C12 6.1(5) . . . . ?
C16 C14 C40 C42 -74.7(5) . . . . ?
C16 C14 C40 C45 52.5(5) . . . . ?
C17 C6AA C8AA O5 13.1(5) . . . . ?
C17 C6AA C8AA O8 -165.6(3) . . . . ?
C17 C6AA C19 C34 -2.0(5) . . . . ?
C18 C15 C31 C1BA -0.2(8) . . . . ?
C18 C41 C43 C1BA 1.2(11) . . . . ?
C19 C6AA C8AA O5 -165.0(4) . . . . ?
C19 C6AA C8AA O8 16.2(4) . . . . ?
C19 C6AA C17 C36 1.9(6) . . . . ?
C20 C9 C12 O3 -72.4(3) . . . . ?
C20 C9 C12 C5AA 175.3(3) . . . . ?
C20 C9 C12 C28 42.4(3) . . . . ?
C21 C4AA C9 C12 68.3(3) . . . . ?
C21 C4AA C9 C20 -60.5(4) . . . . ?
C21 C4AA C30 C23 -71.3(4) . . . . ?
C22 C7 C9AA O8 -9.2(5) . . . . ?
C22 C7 C9AA C35 179.0(3) . . . . ?
C24 C37 C39 C27 0.0(8) . . . . ?
C25 C0BA C11 C0AA 52.0(4) . . . . ?
C25 C0BA C11 C4AA -77.8(4) . . . . ?
C25 C0BA C2AA O2 -175.6(3) . . . . ?
C25 C0BA C29 C23 75.7(4) . . . . ?
O26 C1AA C15 C18 179.3(4) . . . . ?
O26 C1AA C15 C31 -2.1(6) . . . . ?
C27 C13 C33 C24 -2.1(6) . . . . ?
C28 C14 C16 C20 -14.4(5) . . . . ?
C28 C14 C40 C42 107.2(5) . . . . ?
C28 C14 C40 C45 -125.6(4) . . . . ?
C29 C0BA C11 C0AA 177.5(3) . . . . ?
C29 C0BA C11 C4AA 47.7(4) . . . . ?
C29 C0BA C2AA O2 66.7(4) . . . . ?
C29 C23 C30 C4AA -60.3(5) . . . . ?
C30 C4AA C9 C12 -171.3(3) . . . . ?
C30 C4AA C9 C20 60.0(3) . . . . ?
C30 C23 C29 C0BA 59.7(5) . . . . ?
C31 C15 C18 C41 0.8(7) . . . . ?
C33 C13 C27 C39 2.5(6) . . . . ?
C33 C24 C37 C39 0.3(7) . . . . ?
C34 C32 C36 C17 0.0(8) . . . . ?
C36 C32 C34 C19 -0.1(8) . . . . ?
C37 C24 C33 C13 0.7(7) . . . . ?
C40 C14 C16 C20 167.5(3) . . . . ?
C40 C14 C28 C12 -175.9(3) . . . . ?
C41 C43 C1BA C31 -0.6(12) . . . . ?
